data_7134119
loop_
_publ_author_name
'Chen, Xi-Meng'
'Chi, Jing-Xian'
'Li, Yin-Yin'
'Ge, Yi-Wen'
'Wang, Peng'
'Wang, Hongju'
'Jiang, Kai'
'Ma, Yan-Na'
'Chen, Xuenian'

_publ_section_title
;
 Synthesis, structures, and optical properties of N-heterocycle and amino
 acid ester-coordinated B3H7
;
_journal_name_full 'Chemical Communications'
_journal_paper_doi 10.1039/D4CC05845C
_journal_year 2025
_chemical_formula_moiety 'C9 H13 B3 Cl N'
_chemical_formula_sum 'C9 H13 B3 Cl N'
_chemical_formula_weight 203.08
_space_group_crystal_system monoclinic
_space_group_IT_number 11
_space_group_name_Hall '-P 2yb'
_space_group_name_H-M_alt 'P 1 21/m 1'
_atom_sites_solution_hydrogens mixed
_atom_sites_solution_primary iterative
_audit_creation_date 2024-12-25
_audit_creation_method
;
Olex2 1.5
(compiled 2022.04.07 svn.rca3783a0 for OlexSys, GUI svn.r6498)
;
_audit_update_record
;
2024-12-25 deposited with the CCDC.	2025-01-06 downloaded from the CCDC.
;
_cell_angle_alpha 90
_cell_angle_beta 110.990(5)
_cell_angle_gamma 90
_cell_formula_units_Z 2
_cell_length_a 8.6443(4)
_cell_length_b 6.7370(3)
_cell_length_c 10.0988(5)
_cell_measurement_reflns_used 1286
_cell_measurement_temperature 293
_cell_measurement_theta_max 70.6760
_cell_measurement_theta_min 4.6800
_cell_volume 549.09(5)
_computing_cell_refinement 'CrysAlisPro 1.171.42.90a (Rigaku OD, 2023)'
_computing_data_collection 'CrysAlisPro 1.171.42.90a (Rigaku OD, 2023)'
_computing_data_reduction 'CrysAlisPro 1.171.42.90a (Rigaku OD, 2023)'
_computing_molecular_graphics 'Olex2 1.5 (Dolomanov et al., 2009)'
_computing_publication_material 'Olex2 1.5 (Dolomanov et al., 2009)'
_computing_structure_refinement 'SHELXL 2019/1 (Sheldrick, 2015)'
_computing_structure_solution 'olex2.solve 1.5-alpha (Bourhis et al., 2015)'
_diffrn_ambient_temperature 293.00
_diffrn_detector_area_resol_mean 8.0521
_diffrn_detector_type EosS2
_diffrn_measured_fraction_theta_full 0.996
_diffrn_measured_fraction_theta_max 0.975
_diffrn_measurement_details
;
List of Runs (angles in degrees, time in seconds):

  # Type    Start    End  Width  t~exp~   \w     \q     \k     \f   Frames
#--------------------------------------------------------------------------
  1  \w    -55.00  10.00   1.00    1.00    --  -35.62  37.00  92.00   65
  2  \w    -69.00 -29.00   1.00    1.00    --  -35.62 -37.00 -63.00   40
  3  \w   -104.00 -70.00   1.00    1.00    --  -35.62 -37.00 -63.00   34
  4  \w     36.00  61.00   1.00    1.00    --   35.62  37.00  92.00   25
  5  \w     39.00 126.00   1.00    2.04    --  106.81 -37.00 -63.00   87
  6  \w    100.00 173.00   1.00    2.04    --  106.81  37.00  92.00   73
  7  \w    -31.00  44.00   1.00    1.00    --   35.62 -57.00-180.00   75
  8  \w      1.00  26.00   1.00    1.00    --   35.62 -37.00 -63.00   25
  9  \w     36.00 102.00   1.00    1.00    --   35.62  57.00 -90.00   66
 10  \w     49.00  76.00   1.00    2.04    --  106.81 -95.00  90.00   27
 11  \w     77.00 122.00   1.00    2.04    --  106.81 -45.00-150.00   45
 12  \w     50.00 100.00   1.00    2.04    --  106.81 -95.00 -30.00   50
 13  \w    115.00 142.00   1.00    2.04    --  106.81 178.00 -30.00   27
 14  \w     80.00 107.00   1.00    2.04    --  106.81 178.00 -30.00   27
 15  \w    113.00 140.00   1.00    2.04    --  106.81  77.00   0.00   27
 16  \w     79.00 104.00   1.00    2.04    --  106.81 -95.00  90.00   25
 17  \w     41.00 109.00   1.00    2.04    --  106.81 -30.00 150.00   68
 18  \w     40.00 104.00   1.00    2.04    --  106.81-111.00 -60.00   64
;
_diffrn_measurement_device 'four-circle diffractometer'
_diffrn_measurement_device_type 'SuperNova, Dual, Cu at home/near, EosS2'
_diffrn_measurement_method '\w scans'
_diffrn_radiation_type CuK\a
_diffrn_radiation_wavelength 1.54184
_diffrn_reflns_av_R_equivalents 0.0175
_diffrn_reflns_av_unetI/netI 0.0248
_diffrn_reflns_Laue_measured_fraction_full 0.996
_diffrn_reflns_Laue_measured_fraction_max 0.975
_diffrn_reflns_limit_h_max 10
_diffrn_reflns_limit_h_min -10
_diffrn_reflns_limit_k_max 8
_diffrn_reflns_limit_k_min -4
_diffrn_reflns_limit_l_max 9
_diffrn_reflns_limit_l_min -12
_diffrn_reflns_number 2202
_diffrn_reflns_point_group_measured_fraction_full 0.996
_diffrn_reflns_point_group_measured_fraction_max 0.975
_diffrn_reflns_theta_full 67.684
_diffrn_reflns_theta_max 71.288
_diffrn_reflns_theta_min 4.690
_exptl_absorpt_coefficient_mu 2.679
_exptl_absorpt_correction_T_max 1.00000
_exptl_absorpt_correction_T_min 0.94588
_exptl_absorpt_correction_type multi-scan
_exptl_absorpt_process_details
;
CrysAlisPro 1.171.42.90a (Rigaku Oxford Diffraction, 2023)
Empirical absorption correction using spherical harmonics,
implemented in SCALE3 ABSPACK scaling algorithm.
;
_exptl_crystal_colour 'clear light colourless'
_exptl_crystal_colour_lustre clear
_exptl_crystal_colour_modifier light
_exptl_crystal_colour_primary colourless
_exptl_crystal_density_diffrn 1.228
_exptl_crystal_description block
_exptl_crystal_F_000 212
_exptl_crystal_size_max 0.1
_exptl_crystal_size_mid 0.1
_exptl_crystal_size_min 0.1
_refine_diff_density_max 0.255
_refine_diff_density_min -0.259
_refine_diff_density_rms 0.054
_refine_ls_extinction_method none
_refine_ls_goodness_of_fit_ref 1.079
_refine_ls_hydrogen_treatment mixed
_refine_ls_matrix_type full
_refine_ls_number_parameters 103
_refine_ls_number_reflns 1140
_refine_ls_number_restraints 0
_refine_ls_restrained_S_all 1.079
_refine_ls_R_factor_all 0.0547
_refine_ls_R_factor_gt 0.0505
_refine_ls_shift/su_max 0.000
_refine_ls_shift/su_mean 0.000
_refine_ls_structure_factor_coef Fsqd
_refine_ls_weighting_details 'w=1/[\s^2^(Fo^2^)+(0.0844P)^2^+0.1538P] where P=(Fo^2^+2Fc^2^)/3'
_refine_ls_weighting_scheme calc
_refine_ls_wR_factor_gt 0.1392
_refine_ls_wR_factor_ref 0.1452
_reflns_Friedel_coverage 0.000
_reflns_number_gt 1012
_reflns_number_total 1140
_reflns_threshold_expression 'I > 2\s(I)'
_cod_data_source_file d4cc05845c2.cif
_cod_data_source_block 202314-cjx-8cl_auto
_cod_database_code 7134119
_shelx_shelxl_version_number 2019/1
_shelx_space_group_comment
;
The symmetry employed for this shelxl refinement is uniquely defined
by the following loop, which should always be used as a source of
symmetry information in preference to the above space-group names.
They are only intended as comments.
;
_shelx_estimated_absorpt_t_max 0.775
_shelx_estimated_absorpt_t_min 0.775
_olex2_refinement_description
;
1. Fixed Uiso
 At 1.2 times of:
  All C(H) groups
2.a Aromatic/amide H refined with riding coordinates:
 C4(H4), C5(H5), C6(H6), C8(H8)
;
_olex2_submission_special_instructions 'No special instructions were received'
_oxdiff_exptl_absorpt_empirical_details
;
Empirical correction (ABSPACK) includes:
- Absorption correction using spherical harmonics
- Frame scaling
;

loop_
_space_group_symop_operation_xyz
'x, y, z'
'-x, y+1/2, -z'
'-x, -y, -z'
'x, -y-1/2, z'

loop_
_atom_site_label
_atom_site_type_symbol
_atom_site_fract_x
_atom_site_fract_y
_atom_site_fract_z
_atom_site_U_iso_or_equiv
_atom_site_adp_type
_atom_site_occupancy
_atom_site_site_symmetry_order
_atom_site_calc_flag
_atom_site_refinement_flags_posn
_atom_site_refinement_flags_adp
_atom_site_refinement_flags_occupancy
_atom_site_disorder_assembly
_atom_site_disorder_group
Cl1 Cl 0.83628(8) 0.750000 0.51023(8) 0.0656(3) Uani 1 2 d S T P . .
N8 N 0.3430(3) 0.750000 0.1813(2) 0.0393(5) Uani 1 2 d S T P . .
C1 C 0.4875(3) 0.750000 0.2878(3) 0.0392(6) Uani 1 2 d S T P . .
H1 H 0.574(4) 0.750000 0.265(3) 0.041(8) Uiso 1 2 d S . P . .
C2 C 0.5008(3) 0.750000 0.4302(2) 0.0392(6) Uani 1 2 d S T P . .
C3 C 0.6550(3) 0.750000 0.5452(3) 0.0447(6) Uani 1 2 d S T P . .
C4 C 0.6611(4) 0.750000 0.6823(3) 0.0532(7) Uani 1 2 d S T P . .
H4 H 0.762979 0.750000 0.756560 0.064 Uiso 1 2 calc R U P . .
C5 C 0.5146(4) 0.750000 0.7111(3) 0.0563(8) Uani 1 2 d S T P . .
H5 H 0.520035 0.750000 0.804699 0.068 Uiso 1 2 calc R U P . .
C6 C 0.3641(4) 0.750000 0.6040(3) 0.0533(7) Uani 1 2 d S T P . .
H6 H 0.267781 0.750000 0.625116 0.064 Uiso 1 2 calc R U P . .
C7 C 0.3534(3) 0.750000 0.4614(3) 0.0427(6) Uani 1 2 d S T P . .
C8 C 0.2021(3) 0.750000 0.3447(3) 0.0484(7) Uani 1 2 d S T P . .
H8 H 0.102712 0.750000 0.360874 0.058 Uiso 1 2 calc R U P . .
C9 C 0.1993(3) 0.750000 0.2105(3) 0.0455(6) Uani 1 2 d S T P . .
H9 H 0.102(5) 0.750000 0.129(4) 0.058(9) Uiso 1 2 d S . P . .
B1 B 0.1841(6) 0.8801(10) -0.1027(4) 0.114(2) Uani 1 1 d . . . . .
H1A H 0.139(5) 0.977(8) -0.045(4) 0.137(14) Uiso 1 1 d . . . . .
H1B H 0.190(5) 0.925(6) -0.196(4) 0.125(13) Uiso 1 1 d . . . . .
H1C H 0.080(10) 0.750000 -0.124(7) 0.15(3) Uiso 1 2 d S . P . .
B2 B 0.3427(4) 0.750000 0.0238(3) 0.0503(8) Uani 1 2 d S T P . .
H2 H 0.442(5) 0.825(7) 0.023(4) 0.137(15) Uiso 1 1 d . . . . .

loop_
_atom_site_aniso_label
_atom_site_aniso_U_11
_atom_site_aniso_U_22
_atom_site_aniso_U_33
_atom_site_aniso_U_23
_atom_site_aniso_U_13
_atom_site_aniso_U_12
Cl1 0.0379(4) 0.1015(7) 0.0488(5) 0.000 0.0050(3) 0.000
N8 0.0358(10) 0.0494(12) 0.0296(10) 0.000 0.0079(8) 0.000
C1 0.0340(12) 0.0483(13) 0.0331(12) 0.000 0.0092(10) 0.000
C2 0.0402(13) 0.0430(13) 0.0307(12) 0.000 0.0083(10) 0.000
C3 0.0415(14) 0.0498(14) 0.0361(13) 0.000 0.0059(11) 0.000
C4 0.0584(17) 0.0578(16) 0.0320(13) 0.000 0.0025(12) 0.000
C5 0.079(2) 0.0580(17) 0.0313(13) 0.000 0.0191(13) 0.000
C6 0.0657(18) 0.0587(16) 0.0416(15) 0.000 0.0268(14) 0.000
C7 0.0472(14) 0.0454(13) 0.0363(13) 0.000 0.0162(11) 0.000
C8 0.0405(14) 0.0617(16) 0.0447(14) 0.000 0.0175(12) 0.000
C9 0.0342(13) 0.0594(16) 0.0389(13) 0.000 0.0081(11) 0.000
B1 0.116(3) 0.185(5) 0.0534(16) 0.050(2) 0.0444(19) 0.089(4)
B2 0.0419(16) 0.076(2) 0.0310(14) 0.000 0.0102(12) 0.000

loop_
_atom_type_symbol
_atom_type_description
_atom_type_scat_dispersion_real
_atom_type_scat_dispersion_imag
_atom_type_scat_source
C C 0.0181 0.0091 'International Tables Vol C Tables 4.2.6.8 and 6.1.1.4'
H H 0.0000 0.0000 'International Tables Vol C Tables 4.2.6.8 and 6.1.1.4'
B B 0.0090 0.0039 'International Tables Vol C Tables 4.2.6.8 and 6.1.1.4'
Cl Cl 0.3639 0.7018 'International Tables Vol C Tables 4.2.6.8 and 6.1.1.4'
N N 0.0311 0.0180 'International Tables Vol C Tables 4.2.6.8 and 6.1.1.4'

loop_
_geom_angle_atom_site_label_1
_geom_angle_atom_site_label_2
_geom_angle_atom_site_label_3
_geom_angle
_geom_angle_site_symmetry_1
_geom_angle_site_symmetry_3
_geom_angle_publ_flag
C1 N8 C9 119.2(2) . . ?
C1 N8 B2 118.4(2) . . ?
C9 N8 B2 122.4(2) . . ?
N8 C1 H1 116.5(19) . . ?
N8 C1 C2 122.7(2) . . ?
C2 C1 H1 120.8(19) . . ?
C1 C2 C3 123.2(2) . . ?
C1 C2 C7 118.6(2) . . ?
C7 C2 C3 118.2(2) . . ?
C2 C3 Cl1 119.2(2) . . ?
C4 C3 Cl1 120.0(2) . . ?
C4 C3 C2 120.9(3) . . ?
C3 C4 H4 119.9 . . ?
C3 C4 C5 120.1(3) . . ?
C5 C4 H4 119.9 . . ?
C4 C5 H5 119.5 . . ?
C6 C5 C4 121.0(3) . . ?
C6 C5 H5 119.5 . . ?
C5 C6 H6 119.8 . . ?
C5 C6 C7 120.3(3) . . ?
C7 C6 H6 119.8 . . ?
C6 C7 C2 119.5(3) . . ?
C6 C7 C8 123.6(3) . . ?
C8 C7 C2 116.9(2) . . ?
C7 C8 H8 119.5 . . ?
C9 C8 C7 121.1(2) . . ?
C9 C8 H8 119.5 . . ?
N8 C9 H9 114(2) . . ?
C8 C9 N8 121.6(2) . . ?
C8 C9 H9 124(2) . . ?
B1 B1 H1A 129(3) 4_575 . ?
B1 B1 H1B 108(2) 4_575 . ?
B1 B1 H1C 44(3) 4_575 . ?
H1A B1 H1B 119(4) . . ?
H1A B1 H1C 99(4) . . ?
H1B B1 H1C 110(4) . . ?
B2 B1 B1 59.7(3) . 4_575 ?
B2 B1 H1A 105(2) . . ?
B2 B1 H1B 123(2) . . ?
B2 B1 H1C 96(3) . . ?
N8 B2 B1 116.9(2) . 4_575 ?
N8 B2 B1 116.9(2) . . ?
N8 B2 H2 109(2) . . ?
N8 B2 H2 109(2) . 4_575 ?
B1 B2 B1 60.5(5) . 4_575 ?
B1 B2 H2 101(2) . . ?
B1 B2 H2 134(2) 4_575 . ?
B1 B2 H2 101(2) 4_575 4_575 ?
B1 B2 H2 134(2) . 4_575 ?
H2 B2 H2 60(5) . 4_575 ?

loop_
_geom_bond_atom_site_label_1
_geom_bond_atom_site_label_2
_geom_bond_distance
_geom_bond_site_symmetry_2
_geom_bond_publ_flag
Cl1 C3 1.725(3) . ?
N8 C1 1.325(3) . ?
N8 C9 1.375(3) . ?
N8 B2 1.590(3) . ?
C1 H1 0.86(3) . ?
C1 C2 1.401(3) . ?
C2 C3 1.421(4) . ?
C2 C7 1.417(4) . ?
C3 C4 1.366(4) . ?
C4 H4 0.9300 . ?
C4 C5 1.397(5) . ?
C5 H5 0.9300 . ?
C5 C6 1.362(5) . ?
C6 H6 0.9300 . ?
C6 C7 1.411(4) . ?
C7 C8 1.412(4) . ?
C8 H8 0.9300 . ?
C8 C9 1.347(4) . ?
C9 H9 0.94(4) . ?
B1 B1 1.753(14) 4_575 ?
B1 H1A 1.04(5) . ?
B1 H1B 1.01(4) . ?
B1 H1C 1.22(6) . ?
B1 B2 1.739(4) . ?
B2 H2 1.00(4) . ?
B2 H2 1.00(4) 4_575 ?

loop_
_geom_torsion_atom_site_label_1
_geom_torsion_atom_site_label_2
_geom_torsion_atom_site_label_3
_geom_torsion_atom_site_label_4
_geom_torsion
_geom_torsion_site_symmetry_1
_geom_torsion_site_symmetry_2
_geom_torsion_site_symmetry_3
_geom_torsion_site_symmetry_4
_geom_torsion_publ_flag
Cl1 C3 C4 C5 180.000(1) . . . . ?
N8 C1 C2 C3 180.000(1) . . . . ?
N8 C1 C2 C7 0.000(1) . . . . ?
C1 N8 C9 C8 0.000(0) . . . . ?
C1 N8 B2 B1 -145.6(3) . . . . ?
C1 N8 B2 B1 145.6(3) . . . 4_575 ?
C1 C2 C3 Cl1 0.000(1) . . . . ?
C1 C2 C3 C4 180.000(1) . . . . ?
C1 C2 C7 C6 180.000(1) . . . . ?
C1 C2 C7 C8 0.000(1) . . . . ?
C2 C3 C4 C5 0.000(1) . . . . ?
C2 C7 C8 C9 0.000(1) . . . . ?
C3 C2 C7 C6 0.000(1) . . . . ?
C3 C2 C7 C8 180.000(1) . . . . ?
C3 C4 C5 C6 0.000(2) . . . . ?
C4 C5 C6 C7 0.000(1) . . . . ?
C5 C6 C7 C2 0.000(1) . . . . ?
C5 C6 C7 C8 180.000(1) . . . . ?
C6 C7 C8 C9 180.000(1) . . . . ?
C7 C2 C3 Cl1 180.000(0) . . . . ?
C7 C2 C3 C4 0.000(1) . . . . ?
C7 C8 C9 N8 0.000(1) . . . . ?
C9 N8 C1 C2 0.000(1) . . . . ?
C9 N8 B2 B1 -34.4(3) . . . 4_575 ?
C9 N8 B2 B1 34.4(3) . . . . ?
B1 B1 B2 N8 -107.2(2) 4_575 . . . ?
B2 N8 C1 C2 180.000(0) . . . . ?
B2 N8 C9 C8 180.000(0) . . . . ?
